data_7003223
loop_
_publ_author_name
'Huang, Yong-Qing'
'Shen, Zhong-Liang'
'Okamura, Taka-aki'
'Wang, Yan'
'Wang, Xiao-Feng'
'Sun, Wei-Yin'
'Yu, Jin-Quan'
'Ueyama, Norikazu'

_publ_section_title
;
 Silver(i) complexes with oxazoline-containing tripodal ligands:
 structure variation via counter anions and reaction conditions
;
_journal_issue 2
_journal_name_full 'Dalton Transactions'
_journal_page_first 204
_journal_page_last 213
_journal_paper_doi 10.1039/b714502k
_journal_year 2008
_chemical_formula_moiety 'C30 H40 Ag3 N9 O20'
_chemical_formula_sum 'C30 H40 Ag3 N9 O20'
_chemical_formula_weight 1170.32
_chemical_name_common (Ag3(L)2(NO3)2)NO3-5(H2O)
_chemical_name_systematic
;
[Ag3(L)2(NO3)2]NO3-5(H2O)
;
_space_group_IT_number 2
_symmetry_cell_setting triclinic
_symmetry_Int_Tables_number 2
_symmetry_space_group_name_Hall '-P 1'
_symmetry_space_group_name_H-M 'P -1'
_atom_sites_solution_hydrogens geom
_atom_sites_solution_primary direct
_atom_sites_solution_secondary difmap
_audit_creation_method SHELXL-97
_cell_angle_alpha 73.928(6)
_cell_angle_beta 72.712(5)
_cell_angle_gamma 86.275(7)
_cell_formula_units_Z 2
_cell_length_a 11.323(3)
_cell_length_b 13.128(3)
_cell_length_c 14.870(4)
_cell_measurement_reflns_used 1037
_cell_measurement_temperature 293(2)
_cell_measurement_theta_max 17.37
_cell_measurement_theta_min 2.47
_cell_volume 2027.7(9)
_computing_cell_refinement 'SAINT (Bruker, 2001)'
_computing_data_collection 'SMART (Bruker, 2001)'
_computing_data_reduction 'SAINT (Bruker, 2001)'
_computing_structure_refinement 'SHELXL-97 (Sheldrick, 1997)'
_computing_structure_solution 'SHELXS-97 (Sheldrick, 1990)'
_diffrn_ambient_temperature 293(2)
_diffrn_measured_fraction_theta_full 0.981
_diffrn_measured_fraction_theta_max 0.981
_diffrn_measurement_device_type 'Brucker Smart Apex CCD'
_diffrn_measurement_method 'phi and omega scans'
_diffrn_radiation_monochromator graphite
_diffrn_radiation_source 'fine-focus sealed tube'
_diffrn_radiation_type MoK\a
_diffrn_radiation_wavelength 0.71073
_diffrn_reflns_av_R_equivalents 0.0835
_diffrn_reflns_av_sigmaI/netI 0.2166
_diffrn_reflns_limit_h_max 13
_diffrn_reflns_limit_h_min -9
_diffrn_reflns_limit_k_max 15
_diffrn_reflns_limit_k_min -15
_diffrn_reflns_limit_l_max 17
_diffrn_reflns_limit_l_min -15
_diffrn_reflns_number 10090
_diffrn_reflns_theta_full 25.00
_diffrn_reflns_theta_max 25.00
_diffrn_reflns_theta_min 1.88
_exptl_absorpt_coefficient_mu 1.526
_exptl_absorpt_correction_T_max 0.9415
_exptl_absorpt_correction_T_min 0.6171
_exptl_absorpt_correction_type multi-scan
_exptl_absorpt_process_details 'SADABS (Bruker, 2001)'
_exptl_crystal_colour colorless
_exptl_crystal_density_diffrn 1.917
_exptl_crystal_density_method 'not measured'
_exptl_crystal_description needle
_exptl_crystal_F_000 1168
_exptl_crystal_size_max 0.35
_exptl_crystal_size_mid 0.04
_exptl_crystal_size_min 0.04
_refine_diff_density_max 0.760
_refine_diff_density_min -0.933
_refine_diff_density_rms 0.126
_refine_ls_extinction_method none
_refine_ls_goodness_of_fit_ref 0.863
_refine_ls_hydrogen_treatment mixed
_refine_ls_matrix_type full
_refine_ls_number_parameters 559
_refine_ls_number_reflns 7011
_refine_ls_number_restraints 0
_refine_ls_restrained_S_all 0.863
_refine_ls_R_factor_all 0.1680
_refine_ls_R_factor_gt 0.0683
_refine_ls_shift/su_max 0.000
_refine_ls_shift/su_mean 0.000
_refine_ls_structure_factor_coef Fsqd
_refine_ls_weighting_details 'calc w=1/[\s^2^(Fo^2^)+(0.0192P)^2^+0.0000P] where P=(Fo^2^+2Fc^2^)/3'
_refine_ls_weighting_scheme calc
_refine_ls_wR_factor_gt 0.1119
_refine_ls_wR_factor_ref 0.1344
_reflns_number_gt 3032
_reflns_number_total 7011
_reflns_threshold_expression >2sigma(I)
_cod_data_source_file b714502k.txt
_cod_data_source_block 4
_cod_original_cell_volume 2027.7(8)
_cod_database_code 7003223

loop_
_symmetry_equiv_pos_as_xyz
'x, y, z'
'-x, -y, -z'

loop_
_atom_site_label
_atom_site_type_symbol
_atom_site_fract_x
_atom_site_fract_y
_atom_site_fract_z
_atom_site_U_iso_or_equiv
_atom_site_adp_type
_atom_site_occupancy
_atom_site_symmetry_multiplicity
_atom_site_calc_flag
_atom_site_refinement_flags
_atom_site_disorder_assembly
_atom_site_disorder_group
Ag1 Ag 0.00483(10) 0.27515(7) 0.29530(7) 0.0538(3) Uani 1 1 d . . .
Ag2 Ag 0.27754(9) 0.60068(7) -0.25018(7) 0.0473(3) Uani 1 1 d . . .
Ag3 Ag 0.29673(9) 0.41107(7) 0.30912(7) 0.0506(3) Uani 1 1 d . . .
O1 O 0.2531(7) 0.3719(6) 0.0018(5) 0.045(2) Uani 1 1 d . . .
O2 O -0.1842(7) 0.7315(6) 0.1833(5) 0.052(2) Uani 1 1 d . . .
O3 O 0.1889(7) 0.8521(6) -0.1029(5) 0.053(2) Uani 1 1 d . . .
O4 O -0.2331(7) 0.3463(6) 0.5568(5) 0.044(2) Uani 1 1 d . . .
O5 O -0.1729(7) 0.8392(6) 0.4198(5) 0.052(2) Uani 1 1 d . . .
O6 O 0.1872(7) 0.7326(5) 0.1901(5) 0.050(2) Uani 1 1 d . . .
O7 O -0.0361(10) 0.0789(8) 0.2841(9) 0.106(4) Uani 1 1 d . . .
O8 O 0.0997(12) -0.0467(8) 0.2913(9) 0.127(6) Uani 1 1 d . . .
O9 O 0.0885(13) 0.0731(10) 0.3647(9) 0.124(5) Uani 1 1 d . . .
O10 O 0.3943(9) 0.7099(8) -0.4128(6) 0.085(4) Uani 1 1 d . . .
O11 O 0.5173(9) 0.5813(8) -0.4083(8) 0.096(4) Uani 1 1 d . . .
O12 O 0.5528(8) 0.7201(7) -0.5321(6) 0.065(3) Uani 1 1 d . . .
O14 O 0.3964(10) 0.2995(9) 0.1997(8) 0.100(4) Uani 1 1 d . . .
O15 O 0.5640(8) 0.2988(8) 0.0890(7) 0.079(3) Uani 1 1 d . . .
O16 O 0.5278(9) 0.4209(8) 0.1657(9) 0.094(4) Uani 1 1 d . . .
O17 O 0.4801(8) 0.9450(7) -0.5649(7) 0.093(3) Uani 1 1 d . . .
O18 O -0.3731(10) 0.0130(7) 0.7133(8) 0.117(4) Uani 1 1 d . . .
O19 O 0.4897(11) 0.0858(10) 0.1052(10) 0.165(6) Uani 1 1 d . . .
O20 O 0.3415(18) 0.0360(10) -0.0176(13) 0.261(10) Uani 1 1 d . . .
O21 O 0.0785(15) -0.0103(16) 0.0668(17) 0.346(15) Uani 1 1 d . . .
N1 N 0.1319(8) 0.3022(7) 0.1519(6) 0.041(3) Uani 1 1 d . . .
N2 N -0.2483(8) 0.5654(7) 0.2364(6) 0.037(3) Uani 1 1 d . . .
N3 N 0.2409(8) 0.7451(7) -0.2023(7) 0.043(3) Uani 1 1 d . . .
N4 N -0.1126(8) 0.2898(7) 0.4337(6) 0.040(3) Uani 1 1 d . . .
N5 N -0.2455(9) 0.7276(7) 0.5685(7) 0.044(3) Uani 1 1 d . . .
N6 N 0.2672(8) 0.5708(6) 0.2325(6) 0.042(3) Uani 1 1 d . . .
N7 N 0.0492(13) 0.0315(11) 0.3130(10) 0.071(4) Uani 1 1 d . . .
N8 N 0.4876(11) 0.6693(9) -0.4496(9) 0.060(4) Uani 1 1 d . . .
N9 N 0.4960(10) 0.3386(11) 0.1496(9) 0.062(4) Uani 1 1 d . . .
C1 C 0.1618(11) 0.3834(10) 0.0798(8) 0.042(3) Uani 1 1 d . . .
C2 C 0.2941(10) 0.2631(9) 0.0243(8) 0.047(4) Uani 1 1 d . . .
H2B H 0.3790 0.2598 0.0267 0.057 Uiso 1 1 calc R . .
H2C H 0.2872 0.2279 -0.0233 0.057 Uiso 1 1 calc R . .
C3 C 0.2050(11) 0.2147(9) 0.1244(9) 0.050(4) Uani 1 1 d . . .
H3A H 0.1524 0.1610 0.1214 0.061 Uiso 1 1 calc R . .
H3B H 0.2498 0.1825 0.1713 0.061 Uiso 1 1 calc R . .
C4 C -0.1677(11) 0.6307(9) 0.1850(8) 0.029(3) Uani 1 1 d . . .
C5 C -0.3032(11) 0.7359(9) 0.2515(8) 0.054(4) Uani 1 1 d . . .
H5B H -0.3582 0.7813 0.2195 0.065 Uiso 1 1 calc R . .
H5C H -0.2960 0.7620 0.3046 0.065 Uiso 1 1 calc R . .
C6 C -0.3503(10) 0.6207(9) 0.2889(9) 0.053(4) Uani 1 1 d . . .
H6A H -0.3650 0.5944 0.3591 0.064 Uiso 1 1 calc R . .
H6B H -0.4258 0.6133 0.2731 0.064 Uiso 1 1 calc R . .
C7 C 0.1881(10) 0.7564(8) -0.1172(8) 0.033(3) Uani 1 1 d . . .
C8 C 0.2559(11) 0.9203(9) -0.1984(8) 0.053(4) Uani 1 1 d . . .
H8A H 0.3256 0.9559 -0.1940 0.064 Uiso 1 1 calc R . .
H8B H 0.2019 0.9732 -0.2243 0.064 Uiso 1 1 calc R . .
C9 C 0.2990(12) 0.8453(8) -0.2614(8) 0.057(4) Uani 1 1 d . . .
H9A H 0.2739 0.8692 -0.3206 0.069 Uiso 1 1 calc R . .
H9B H 0.3884 0.8399 -0.2792 0.069 Uiso 1 1 calc R . .
C10 C 0.1125(10) 0.4907(8) 0.0655(8) 0.025(3) Uani 1 1 d . . .
C11 C 0.0027(10) 0.5117(8) 0.1292(7) 0.031(3) Uani 1 1 d . . .
H11A H -0.0391 0.4572 0.1820 0.038 Uiso 1 1 calc R . .
C12 C -0.0462(10) 0.6127(8) 0.1158(7) 0.027(3) Uani 1 1 d . . .
C13 C 0.0176(10) 0.6932(9) 0.0353(7) 0.035(3) Uani 1 1 d . . .
H13A H -0.0123 0.7618 0.0260 0.042 Uiso 1 1 calc R . .
C14 C 0.1201(11) 0.6727(8) -0.0278(8) 0.039(3) Uani 1 1 d . . .
C15 C 0.1739(10) 0.5721(8) -0.0144(7) 0.033(3) Uani 1 1 d . . .
H15A H 0.2484 0.5602 -0.0576 0.040 Uiso 1 1 calc R . .
C16 C -0.1473(10) 0.3659(8) 0.4701(7) 0.027(3) Uani 1 1 d . . .
C17 C -0.1803(11) 0.1935(8) 0.5035(8) 0.055(4) Uani 1 1 d . . .
H17A H -0.1238 0.1418 0.5273 0.066 Uiso 1 1 calc R . .
H17B H -0.2273 0.1614 0.4732 0.066 Uiso 1 1 calc R . .
C18 C -0.2652(11) 0.2334(8) 0.5855(8) 0.050(4) Uani 1 1 d . . .
H18A H -0.3513 0.2229 0.5908 0.060 Uiso 1 1 calc R . .
H18B H -0.2503 0.1977 0.6475 0.060 Uiso 1 1 calc R . .
C19 C -0.1845(10) 0.7409(9) 0.4788(8) 0.037(3) Uani 1 1 d . . .
C20 C -0.2942(11) 0.8338(8) 0.5778(8) 0.048(4) Uani 1 1 d . . .
H20A H -0.2722 0.8528 0.6294 0.057 Uiso 1 1 calc R . .
H20B H -0.3834 0.8351 0.5913 0.057 Uiso 1 1 calc R . .
C21 C -0.2311(12) 0.9083(9) 0.4780(9) 0.064(4) Uani 1 1 d . . .
H21A H -0.2912 0.9519 0.4507 0.076 Uiso 1 1 calc R . .
H21B H -0.1706 0.9540 0.4828 0.076 Uiso 1 1 calc R . .
C22 C 0.1791(10) 0.6279(9) 0.2478(7) 0.030(3) Uani 1 1 d . . .
C23 C 0.3122(10) 0.7413(8) 0.1248(8) 0.047(4) Uani 1 1 d . . .
H23A H 0.3616 0.7909 0.1369 0.056 Uiso 1 1 calc R . .
H23B H 0.3118 0.7650 0.0570 0.056 Uiso 1 1 calc R . .
C24 C 0.3625(10) 0.6308(9) 0.1475(8) 0.050(4) Uani 1 1 d . . .
H24A H 0.3757 0.6008 0.0927 0.060 Uiso 1 1 calc R . .
H24B H 0.4401 0.6313 0.1625 0.060 Uiso 1 1 calc R . .
C25 C -0.0999(10) 0.4773(8) 0.4305(8) 0.028(3) Uani 1 1 d . . .
C26 C -0.1640(10) 0.5553(8) 0.4667(7) 0.030(3) Uani 1 1 d . . .
H26A H -0.2393 0.5386 0.5150 0.035 Uiso 1 1 calc R . .
C27 C -0.1207(9) 0.6582(8) 0.4339(7) 0.024(3) Uani 1 1 d . . .
C28 C -0.0123(9) 0.6836(8) 0.3581(7) 0.028(3) Uani 1 1 d . . .
H28A H 0.0148 0.7539 0.3319 0.034 Uiso 1 1 calc R . .
C29 C 0.0566(9) 0.6055(8) 0.3206(8) 0.026(3) Uani 1 1 d . . .
C30 C 0.0122(9) 0.5027(8) 0.3572(7) 0.027(3) Uani 1 1 d . . .
H30A H 0.0575 0.4495 0.3328 0.032 Uiso 1 1 calc R . .

loop_
_atom_site_aniso_label
_atom_site_aniso_U_11
_atom_site_aniso_U_22
_atom_site_aniso_U_33
_atom_site_aniso_U_23
_atom_site_aniso_U_13
_atom_site_aniso_U_12
Ag1 0.0718(8) 0.0405(6) 0.0340(6) -0.0097(5) 0.0065(5) 0.0010(5)
Ag2 0.0526(7) 0.0437(6) 0.0393(6) -0.0148(5) 0.0008(5) -0.0074(5)
Ag3 0.0538(7) 0.0460(6) 0.0345(6) -0.0010(5) 0.0019(5) 0.0107(5)
O1 0.050(6) 0.042(5) 0.035(5) -0.010(4) 0.000(4) 0.002(4)
O2 0.074(7) 0.037(5) 0.034(5) -0.013(4) 0.003(5) 0.002(5)
O3 0.077(7) 0.037(5) 0.034(5) -0.010(4) 0.001(5) 0.001(5)
O4 0.042(5) 0.044(5) 0.035(5) -0.016(4) 0.012(4) -0.017(4)
O5 0.067(6) 0.029(5) 0.036(5) 0.007(4) 0.005(4) -0.005(4)
O6 0.058(6) 0.028(5) 0.038(5) 0.000(4) 0.019(4) -0.007(4)
O7 0.084(10) 0.079(8) 0.148(12) -0.002(8) -0.046(8) -0.019(7)
O8 0.143(12) 0.050(7) 0.148(12) -0.016(7) -0.003(9) 0.032(7)
O9 0.173(14) 0.111(11) 0.118(12) -0.036(9) -0.083(10) 0.012(9)
O10 0.070(7) 0.142(9) 0.021(5) -0.011(6) 0.004(5) 0.033(7)
O11 0.053(7) 0.072(7) 0.160(12) -0.025(8) -0.029(7) -0.009(6)
O12 0.052(6) 0.098(7) 0.033(6) -0.027(5) 0.019(5) -0.020(5)
O14 0.060(8) 0.128(9) 0.106(9) -0.054(8) 0.007(7) -0.006(7)
O15 0.051(7) 0.127(9) 0.057(7) -0.043(6) 0.003(5) 0.009(6)
O16 0.061(8) 0.069(7) 0.152(11) -0.042(7) -0.021(7) 0.012(6)
O17 0.087(8) 0.076(7) 0.132(10) -0.033(6) -0.051(7) 0.006(6)
O18 0.138(11) 0.083(8) 0.123(10) -0.017(7) -0.043(8) 0.018(7)
O19 0.098(10) 0.167(12) 0.216(16) -0.054(11) -0.024(10) 0.006(9)
O20 0.46(3) 0.134(13) 0.32(2) -0.137(14) -0.25(2) 0.100(16)
O21 0.245(19) 0.49(3) 0.61(4) -0.52(3) -0.28(2) 0.26(2)
N1 0.046(7) 0.044(6) 0.021(6) -0.002(5) 0.006(5) -0.007(5)
N2 0.027(6) 0.053(6) 0.032(6) -0.029(5) 0.009(5) -0.012(5)
N3 0.041(7) 0.046(6) 0.034(6) -0.012(5) 0.002(5) -0.011(5)
N4 0.039(7) 0.033(6) 0.039(6) -0.012(5) 0.005(5) -0.005(5)
N5 0.054(7) 0.036(6) 0.042(7) -0.019(5) -0.005(6) 0.001(5)
N6 0.033(6) 0.029(6) 0.027(6) 0.012(4) 0.024(5) 0.009(5)
N7 0.062(11) 0.065(11) 0.057(10) 0.025(8) -0.009(8) -0.012(8)
N8 0.053(9) 0.045(8) 0.077(10) -0.024(7) -0.009(8) 0.008(7)
N9 0.013(7) 0.094(10) 0.074(10) -0.033(8) 0.006(6) -0.003(7)
C1 0.036(8) 0.067(9) 0.021(7) -0.025(7) 0.008(6) -0.008(7)
C2 0.045(9) 0.054(8) 0.034(8) -0.021(6) 0.007(6) 0.013(7)
C3 0.057(9) 0.037(8) 0.055(9) -0.018(7) -0.008(7) -0.003(7)
C4 0.039(8) 0.036(7) 0.023(7) -0.022(6) -0.018(6) 0.025(6)
C5 0.055(9) 0.064(9) 0.039(8) -0.028(7) 0.003(7) 0.024(7)
C6 0.043(9) 0.051(8) 0.051(9) -0.011(7) 0.007(7) -0.005(7)
C7 0.031(7) 0.028(7) 0.026(7) -0.007(6) 0.011(6) 0.001(6)
C8 0.072(10) 0.054(9) 0.027(8) 0.002(7) -0.013(7) -0.011(7)
C9 0.090(11) 0.031(7) 0.037(8) 0.003(6) -0.007(8) -0.016(7)
C10 0.032(7) 0.023(6) 0.025(7) -0.008(5) -0.014(6) 0.000(5)
C11 0.036(8) 0.039(7) 0.012(6) 0.005(5) -0.004(5) -0.018(6)
C12 0.036(8) 0.036(7) 0.015(6) -0.010(5) -0.014(6) -0.001(6)
C13 0.035(8) 0.055(8) 0.013(6) -0.018(6) 0.002(6) 0.001(6)
C14 0.051(9) 0.032(7) 0.036(8) -0.012(6) -0.007(7) -0.020(6)
C15 0.029(7) 0.046(8) 0.019(7) -0.011(6) 0.001(5) 0.008(6)
C16 0.025(7) 0.033(7) 0.020(7) -0.008(5) -0.005(5) 0.003(6)
C17 0.091(11) 0.022(7) 0.041(8) -0.009(6) 0.002(8) -0.016(7)
C18 0.073(10) 0.030(7) 0.034(8) 0.000(6) -0.002(7) -0.016(7)
C19 0.030(8) 0.038(7) 0.033(8) -0.009(6) 0.009(6) -0.008(6)
C20 0.065(10) 0.035(7) 0.037(8) -0.017(6) -0.004(7) 0.020(7)
C21 0.088(11) 0.039(8) 0.060(10) -0.032(7) -0.001(8) 0.017(8)
C22 0.036(8) 0.043(7) 0.010(6) -0.012(5) 0.007(5) -0.025(6)
C23 0.036(8) 0.051(8) 0.038(8) 0.002(6) 0.002(6) -0.015(7)
C24 0.041(8) 0.050(8) 0.044(9) -0.005(7) 0.001(7) 0.005(7)
C25 0.026(7) 0.029(7) 0.031(7) -0.011(6) -0.007(6) -0.002(6)
C26 0.029(8) 0.036(7) 0.021(7) -0.003(5) -0.008(5) 0.001(6)
C27 0.016(6) 0.029(6) 0.023(7) -0.005(5) -0.002(5) 0.006(5)
C28 0.030(7) 0.032(7) 0.025(7) -0.005(5) -0.011(6) -0.008(6)
C29 0.026(7) 0.029(6) 0.037(7) -0.013(6) -0.025(6) 0.008(5)
C30 0.039(8) 0.026(6) 0.020(6) -0.013(5) -0.012(6) 0.011(6)

loop_
_atom_type_symbol
_atom_type_description
_atom_type_scat_dispersion_real
_atom_type_scat_dispersion_imag
_atom_type_scat_source
C C 0.0033 0.0016 'International Tables Vol C Tables 4.2.6.8 and 6.1.1.4'
H H 0.0000 0.0000 'International Tables Vol C Tables 4.2.6.8 and 6.1.1.4'
N N 0.0061 0.0033 'International Tables Vol C Tables 4.2.6.8 and 6.1.1.4'
O O 0.0106 0.0060 'International Tables Vol C Tables 4.2.6.8 and 6.1.1.4'
Ag Ag -0.8971 1.1015 'International Tables Vol C Tables 4.2.6.8 and 6.1.1.4'

loop_
_geom_angle_atom_site_label_1
_geom_angle_atom_site_label_2
_geom_angle_atom_site_label_3
_geom_angle
_geom_angle_site_symmetry_1
_geom_angle_site_symmetry_3
_geom_angle_publ_flag
N1 Ag1 N4 165.4(3) . . ?
N2 Ag2 N3 154.0(3) 2_565 . ?
N2 Ag2 O10 116.9(3) 2_565 . ?
N3 Ag2 O10 88.2(3) . . ?
N6 Ag3 N5 152.1(3) . 2_566 ?
N6 Ag3 O14 113.5(3) . . ?
N5 Ag3 O14 90.6(3) 2_566 . ?
C1 O1 C2 107.8(8) . . ?
C4 O2 C5 105.7(8) . . ?
C7 O3 C8 104.7(9) . . ?
C16 O4 C18 106.7(8) . . ?
C19 O5 C21 107.5(8) . . ?
C22 O6 C23 103.2(8) . . ?
N8 O10 Ag2 113.3(9) . . ?
N9 O14 Ag3 108.4(9) . . ?
C1 N1 C3 107.7(9) . . ?
C1 N1 Ag1 133.2(8) . . ?
C3 N1 Ag1 119.0(7) . . ?
C4 N2 C6 107.8(9) . . ?
C4 N2 Ag2 134.1(8) . 2_565 ?
C6 N2 Ag2 117.6(7) . 2_565 ?
C7 N3 C9 106.7(10) . . ?
C7 N3 Ag2 129.4(8) . . ?
C9 N3 Ag2 122.6(7) . . ?
C16 N4 C17 107.7(9) . . ?
C16 N4 Ag1 134.5(8) . . ?
C17 N4 Ag1 117.6(7) . . ?
C19 N5 C20 106.0(9) . . ?
C19 N5 Ag3 133.0(8) . 2_566 ?
C20 N5 Ag3 120.7(7) . 2_566 ?
C22 N6 C24 107.7(9) . . ?
C22 N6 Ag3 130.8(7) . . ?
C24 N6 Ag3 121.5(7) . . ?
O8 N7 O7 125.7(18) . . ?
O8 N7 O9 119.3(17) . . ?
O7 N7 O9 114.9(17) . . ?
O10 N8 O11 121.4(13) . . ?
O10 N8 O12 117.3(12) . . ?
O11 N8 O12 121.3(12) . . ?
O14 N9 O15 121.6(15) . . ?
O14 N9 O16 116.7(13) . . ?
O15 N9 O16 121.7(12) . . ?
N1 C1 O1 116.5(11) . . ?
N1 C1 C10 130.8(10) . . ?
O1 C1 C10 112.8(10) . . ?
O1 C2 C3 102.3(8) . . ?
O1 C2 H2B 111.3 . . ?
C3 C2 H2B 111.3 . . ?
O1 C2 H2C 111.3 . . ?
C3 C2 H2C 111.3 . . ?
H2B C2 H2C 109.2 . . ?
N1 C3 C2 105.4(9) . . ?
N1 C3 H3A 110.7 . . ?
C2 C3 H3A 110.7 . . ?
N1 C3 H3B 110.7 . . ?
C2 C3 H3B 110.7 . . ?
H3A C3 H3B 108.8 . . ?
N2 C4 O2 120.0(10) . . ?
N2 C4 C12 127.7(10) . . ?
O2 C4 C12 112.3(10) . . ?
O2 C5 C6 103.8(8) . . ?
O2 C5 H5B 111.0 . . ?
C6 C5 H5B 111.0 . . ?
O2 C5 H5C 111.0 . . ?
C6 C5 H5C 111.0 . . ?
H5B C5 H5C 109.0 . . ?
N2 C6 C5 102.6(8) . . ?
N2 C6 H6A 111.2 . . ?
C5 C6 H6A 111.2 . . ?
N2 C6 H6B 111.2 . . ?
C5 C6 H6B 111.2 . . ?
H6A C6 H6B 109.2 . . ?
N3 C7 O3 118.7(9) . . ?
N3 C7 C14 127.2(10) . . ?
O3 C7 C14 114.0(9) . . ?
O3 C8 C9 104.1(9) . . ?
O3 C8 H8A 110.9 . . ?
C9 C8 H8A 110.9 . . ?
O3 C8 H8B 110.9 . . ?
C9 C8 H8B 110.9 . . ?
H8A C8 H8B 109.0 . . ?
N3 C9 C8 105.1(9) . . ?
N3 C9 H9A 110.7 . . ?
C8 C9 H9A 110.7 . . ?
N3 C9 H9B 110.7 . . ?
C8 C9 H9B 110.7 . . ?
H9A C9 H9B 108.8 . . ?
C11 C10 C15 119.3(9) . . ?
C11 C10 C1 120.6(9) . . ?
C15 C10 C1 120.1(10) . . ?
C10 C11 C12 121.2(9) . . ?
C10 C11 H11A 119.4 . . ?
C12 C11 H11A 119.4 . . ?
C11 C12 C13 118.3(10) . . ?
C11 C12 C4 119.2(9) . . ?
C13 C12 C4 122.4(10) . . ?
C14 C13 C12 120.7(11) . . ?
C14 C13 H13A 119.7 . . ?
C12 C13 H13A 119.7 . . ?
C13 C14 C15 122.2(10) . . ?
C13 C14 C7 122.0(10) . . ?
C15 C14 C7 115.8(10) . . ?
C10 C15 C14 118.1(9) . . ?
C10 C15 H15A 120.9 . . ?
C14 C15 H15A 120.9 . . ?
N4 C16 O4 117.8(10) . . ?
N4 C16 C25 127.8(10) . . ?
O4 C16 C25 114.4(9) . . ?
N4 C17 C18 104.1(8) . . ?
N4 C17 H17A 110.9 . . ?
C18 C17 H17A 110.9 . . ?
N4 C17 H17B 110.9 . . ?
C18 C17 H17B 110.9 . . ?
H17A C17 H17B 109.0 . . ?
O4 C18 C17 103.6(8) . . ?
O4 C18 H18A 111.0 . . ?
C17 C18 H18A 111.0 . . ?
O4 C18 H18B 111.0 . . ?
C17 C18 H18B 111.0 . . ?
H18A C18 H18B 109.0 . . ?
N5 C19 O5 117.9(10) . . ?
N5 C19 C27 126.1(10) . . ?
O5 C19 C27 115.9(9) . . ?
N5 C20 C21 103.5(8) . . ?
N5 C20 H20A 111.1 . . ?
C21 C20 H20A 111.1 . . ?
N5 C20 H20B 111.1 . . ?
C21 C20 H20B 111.1 . . ?
H20A C20 H20B 109.0 . . ?
O5 C21 C20 104.2(8) . . ?
O5 C21 H21A 110.9 . . ?
C20 C21 H21A 110.9 . . ?
O5 C21 H21B 110.9 . . ?
C20 C21 H21B 110.9 . . ?
H21A C21 H21B 108.9 . . ?
N6 C22 O6 119.2(9) . . ?
N6 C22 C29 130.3(10) . . ?
O6 C22 C29 110.5(10) . . ?
O6 C23 C24 104.9(8) . . ?
O6 C23 H23A 110.8 . . ?
C24 C23 H23A 110.8 . . ?
O6 C23 H23B 110.8 . . ?
C24 C23 H23B 110.8 . . ?
H23A C23 H23B 108.8 . . ?
N6 C24 C23 104.5(9) . . ?
N6 C24 H24A 110.9 . . ?
C23 C24 H24A 110.9 . . ?
N6 C24 H24B 110.9 . . ?
C23 C24 H24B 110.9 . . ?
H24A C24 H24B 108.9 . . ?
C26 C25 C30 119.0(10) . . ?
C26 C25 C16 120.4(10) . . ?
C30 C25 C16 120.5(9) . . ?
C25 C26 C27 121.8(10) . . ?
C25 C26 H26A 119.1 . . ?
C27 C26 H26A 119.1 . . ?
C26 C27 C28 118.7(10) . . ?
C26 C27 C19 121.8(9) . . ?
C28 C27 C19 119.4(10) . . ?
C27 C28 C29 120.8(10) . . ?
C27 C28 H28A 119.6 . . ?
C29 C28 H28A 119.6 . . ?
C30 C29 C28 118.7(10) . . ?
C30 C29 C22 119.0(10) . . ?
C28 C29 C22 122.2(10) . . ?
C29 C30 C25 120.7(10) . . ?
C29 C30 H30A 119.6 . . ?
C25 C30 H30A 119.6 . . ?

loop_
_geom_bond_atom_site_label_1
_geom_bond_atom_site_label_2
_geom_bond_distance
_geom_bond_site_symmetry_2
_geom_bond_publ_flag
Ag1 N1 2.137(9) . ?
Ag1 N4 2.145(9) . ?
Ag2 N2 2.170(9) 2_565 ?
Ag2 N3 2.179(9) . ?
Ag2 O10 2.465(8) . ?
Ag3 N6 2.150(8) . ?
Ag3 N5 2.153(9) 2_566 ?
Ag3 O14 2.466(10) . ?
O1 C1 1.342(11) . ?
O1 C2 1.451(11) . ?
O2 C4 1.318(11) . ?
O2 C5 1.435(11) . ?
O3 C7 1.332(12) . ?
O3 C8 1.462(11) . ?
O4 C16 1.333(11) . ?
O4 C18 1.462(11) . ?
O5 C19 1.334(11) . ?
O5 C21 1.422(12) . ?
O6 C22 1.397(11) . ?
O6 C23 1.450(11) . ?
O7 N7 1.235(14) . ?
O8 N7 1.218(16) . ?
O9 N7 1.246(16) . ?
O10 N8 1.202(12) . ?
O11 N8 1.226(12) . ?
O12 N8 1.253(12) . ?
O14 N9 1.206(12) . ?
O15 N9 1.214(12) . ?
O16 N9 1.266(13) . ?
N1 C1 1.265(12) . ?
N1 C3 1.451(13) . ?
N2 C4 1.216(12) . ?
N2 C6 1.463(12) . ?
N2 Ag2 2.170(9) 2_565 ?
N3 C7 1.273(12) . ?
N3 C9 1.437(12) . ?
N4 C16 1.251(12) . ?
N4 C17 1.480(11) . ?
N5 C19 1.274(12) . ?
N5 C20 1.493(12) . ?
N5 Ag3 2.153(9) 2_566 ?
N6 C22 1.213(12) . ?
N6 C24 1.459(11) . ?
C1 C10 1.464(15) . ?
C2 C3 1.519(13) . ?
C2 H2B 0.9700 . ?
C2 H2C 0.9700 . ?
C3 H3A 0.9700 . ?
C3 H3B 0.9700 . ?
C4 C12 1.503(13) . ?
C5 C6 1.531(14) . ?
C5 H5B 0.9700 . ?
C5 H5C 0.9700 . ?
C6 H6A 0.9700 . ?
C6 H6B 0.9700 . ?
C7 C14 1.504(13) . ?
C8 C9 1.503(15) . ?
C8 H8A 0.9700 . ?
C8 H8B 0.9700 . ?
C9 H9A 0.9700 . ?
C9 H9B 0.9700 . ?
C10 C11 1.386(13) . ?
C10 C15 1.392(12) . ?
C11 C12 1.388(13) . ?
C11 H11A 0.9300 . ?
C12 C13 1.398(13) . ?
C13 C14 1.324(13) . ?
C13 H13A 0.9300 . ?
C14 C15 1.406(13) . ?
C15 H15A 0.9300 . ?
C16 C25 1.486(13) . ?
C17 C18 1.509(14) . ?
C17 H17A 0.9700 . ?
C17 H17B 0.9700 . ?
C18 H18A 0.9700 . ?
C18 H18B 0.9700 . ?
C19 C27 1.470(13) . ?
C20 C21 1.525(13) . ?
C20 H20A 0.9700 . ?
C20 H20B 0.9700 . ?
C21 H21A 0.9700 . ?
C21 H21B 0.9700 . ?
C22 C29 1.472(13) . ?
C23 C24 1.509(13) . ?
C23 H23A 0.9700 . ?
C23 H23B 0.9700 . ?
C24 H24A 0.9700 . ?
C24 H24B 0.9700 . ?
C25 C26 1.358(13) . ?
C25 C30 1.393(12) . ?
C26 C27 1.372(12) . ?
C26 H26A 0.9300 . ?
C27 C28 1.382(12) . ?
C28 C29 1.388(13) . ?
C28 H28A 0.9300 . ?
C29 C30 1.375(12) . ?
C30 H30A 0.9300 . ?

loop_
_geom_torsion_atom_site_label_1
_geom_torsion_atom_site_label_2
_geom_torsion_atom_site_label_3
_geom_torsion_atom_site_label_4
_geom_torsion
_geom_torsion_site_symmetry_1
_geom_torsion_site_symmetry_2
_geom_torsion_site_symmetry_3
_geom_torsion_site_symmetry_4
_geom_torsion_publ_flag
N2 Ag2 O10 N8 -47.3(11) 2_565 . . . ?
N3 Ag2 O10 N8 139.5(11) . . . . ?
N6 Ag3 O14 N9 60.3(10) . . . . ?
N5 Ag3 O14 N9 -134.2(10) 2_566 . . . ?
N4 Ag1 N1 C1 -28(2) . . . . ?
N4 Ag1 N1 C3 150.7(13) . . . . ?
N2 Ag2 N3 C7 19.9(16) 2_565 . . . ?
O10 Ag2 N3 C7 -174.2(11) . . . . ?
N2 Ag2 N3 C9 -174.4(9) 2_565 . . . ?
O10 Ag2 N3 C9 -8.5(9) . . . . ?
N1 Ag1 N4 C16 9(2) . . . . ?
N1 Ag1 N4 C17 -177.9(13) . . . . ?
N5 Ag3 N6 C22 -9.9(18) 2_566 . . . ?
O14 Ag3 N6 C22 137.7(12) . . . . ?
N5 Ag3 N6 C24 168.7(8) 2_566 . . . ?
O14 Ag3 N6 C24 -43.6(10) . . . . ?
Ag2 O10 N8 O11 1.0(18) . . . . ?
Ag2 O10 N8 O12 -179.5(9) . . . . ?
Ag3 O14 N9 O15 -179.9(10) . . . . ?
Ag3 O14 N9 O16 2.6(16) . . . . ?
C3 N1 C1 O1 -3.4(16) . . . . ?
Ag1 N1 C1 O1 175.6(8) . . . . ?
C3 N1 C1 C10 176.1(13) . . . . ?
Ag1 N1 C1 C10 -5(2) . . . . ?
C2 O1 C1 N1 -0.3(15) . . . . ?
C2 O1 C1 C10 -179.9(10) . . . . ?
C1 O1 C2 C3 3.6(13) . . . . ?
C1 N1 C3 C2 5.5(15) . . . . ?
Ag1 N1 C3 C2 -173.8(7) . . . . ?
O1 C2 C3 N1 -5.4(13) . . . . ?
C6 N2 C4 O2 -1.3(15) . . . . ?
Ag2 N2 C4 O2 170.0(8) 2_565 . . . ?
C6 N2 C4 C12 -178.6(10) . . . . ?
Ag2 N2 C4 C12 -7.2(19) 2_565 . . . ?
C5 O2 C4 N2 1.8(15) . . . . ?
C5 O2 C4 C12 179.4(9) . . . . ?
C4 O2 C5 C6 -1.3(12) . . . . ?
C4 N2 C6 C5 0.3(14) . . . . ?
Ag2 N2 C6 C5 -172.7(7) 2_565 . . . ?
O2 C5 C6 N2 0.7(13) . . . . ?
C9 N3 C7 O3 4.7(15) . . . . ?
Ag2 N3 C7 O3 172.1(7) . . . . ?
C9 N3 C7 C14 -176.8(11) . . . . ?
Ag2 N3 C7 C14 -9.3(19) . . . . ?
C8 O3 C7 N3 0.3(14) . . . . ?
C8 O3 C7 C14 -178.5(10) . . . . ?
C7 O3 C8 C9 -4.8(13) . . . . ?
C7 N3 C9 C8 -7.3(14) . . . . ?
Ag2 N3 C9 C8 -175.8(8) . . . . ?
O3 C8 C9 N3 7.3(13) . . . . ?
N1 C1 C10 C11 -13(2) . . . . ?
O1 C1 C10 C11 167.0(10) . . . . ?
N1 C1 C10 C15 169.5(13) . . . . ?
O1 C1 C10 C15 -10.9(16) . . . . ?
C15 C10 C11 C12 -1.1(17) . . . . ?
C1 C10 C11 C12 -179.0(11) . . . . ?
C10 C11 C12 C13 0.7(17) . . . . ?
C10 C11 C12 C4 178.0(10) . . . . ?
N2 C4 C12 C11 -22.1(18) . . . . ?
O2 C4 C12 C11 160.5(10) . . . . ?
N2 C4 C12 C13 155.0(12) . . . . ?
O2 C4 C12 C13 -22.3(15) . . . . ?
C11 C12 C13 C14 1.8(17) . . . . ?
C4 C12 C13 C14 -175.4(11) . . . . ?
C12 C13 C14 C15 -4.1(19) . . . . ?
C12 C13 C14 C7 177.6(10) . . . . ?
N3 C7 C14 C13 -141.3(13) . . . . ?
O3 C7 C14 C13 37.3(17) . . . . ?
N3 C7 C14 C15 40.2(18) . . . . ?
O3 C7 C14 C15 -141.1(11) . . . . ?
C11 C10 C15 C14 -1.0(17) . . . . ?
C1 C10 C15 C14 176.9(11) . . . . ?
C13 C14 C15 C10 3.6(19) . . . . ?
C7 C14 C15 C10 -177.9(10) . . . . ?
C17 N4 C16 O4 -1.0(15) . . . . ?
Ag1 N4 C16 O4 172.9(7) . . . . ?
C17 N4 C16 C25 175.7(11) . . . . ?
Ag1 N4 C16 C25 -10(2) . . . . ?
C18 O4 C16 N4 -0.9(14) . . . . ?
C18 O4 C16 C25 -178.1(9) . . . . ?
C16 N4 C17 C18 2.4(14) . . . . ?
Ag1 N4 C17 C18 -172.7(8) . . . . ?
C16 O4 C18 C17 2.3(12) . . . . ?
N4 C17 C18 O4 -2.8(13) . . . . ?
C20 N5 C19 O5 3.5(16) . . . . ?
Ag3 N5 C19 O5 177.5(8) 2_566 . . . ?
C20 N5 C19 C27 -179.0(11) . . . . ?
Ag3 N5 C19 C27 -5(2) 2_566 . . . ?
C21 O5 C19 N5 2.8(16) . . . . ?
C21 O5 C19 C27 -175.0(10) . . . . ?
C19 N5 C20 C21 -7.8(14) . . . . ?
Ag3 N5 C20 C21 177.4(8) 2_566 . . . ?
C19 O5 C21 C20 -7.5(14) . . . . ?
N5 C20 C21 O5 9.1(14) . . . . ?
C24 N6 C22 O6 -3.4(16) . . . . ?
Ag3 N6 C22 O6 175.4(7) . . . . ?
C24 N6 C22 C29 176.2(11) . . . . ?
Ag3 N6 C22 C29 -5(2) . . . . ?
C23 O6 C22 N6 -1.2(15) . . . . ?
C23 O6 C22 C29 179.1(9) . . . . ?
C22 O6 C23 C24 5.0(12) . . . . ?
C22 N6 C24 C23 6.3(14) . . . . ?
Ag3 N6 C24 C23 -172.7(8) . . . . ?
O6 C23 C24 N6 -6.8(13) . . . . ?
N4 C16 C25 C26 165.7(12) . . . . ?
O4 C16 C25 C26 -17.5(15) . . . . ?
N4 C16 C25 C30 -15.7(18) . . . . ?
O4 C16 C25 C30 161.1(9) . . . . ?
C30 C25 C26 C27 -0.7(17) . . . . ?
C16 C25 C26 C27 177.8(10) . . . . ?
C25 C26 C27 C28 3.7(16) . . . . ?
C25 C26 C27 C19 -174.6(11) . . . . ?
N5 C19 C27 C26 31.9(19) . . . . ?
O5 C19 C27 C26 -150.5(10) . . . . ?
N5 C19 C27 C28 -146.3(12) . . . . ?
O5 C19 C27 C28 31.2(16) . . . . ?
C26 C27 C28 C29 -4.7(16) . . . . ?
C19 C27 C28 C29 173.6(10) . . . . ?
C27 C28 C29 C30 2.9(16) . . . . ?
C27 C28 C29 C22 -172.9(10) . . . . ?
N6 C22 C29 C30 -24.7(19) . . . . ?
O6 C22 C29 C30 154.9(9) . . . . ?
N6 C22 C29 C28 151.2(13) . . . . ?
O6 C22 C29 C28 -29.2(14) . . . . ?
C28 C29 C30 C25 0.1(16) . . . . ?
C22 C29 C30 C25 176.1(10) . . . . ?
C26 C25 C30 C29 -1.2(16) . . . . ?
C16 C25 C30 C29 -179.8(9) . . . . ?
